data_7037450
loop_
_publ_author_name
'Rufanov, Konstantin A.'
'Pru\&s, Noa K'
'Sundermeyer, J\"org'

_publ_section_title
;
 Simple entry into N-tert-butyl-iminophosphonamide rare-earth metal alkyl
 and chlorido complexes.
;
_journal_issue 4
_journal_name_full 'Dalton transactions (Cambridge, England : 2003)'
_journal_page_first 1525
_journal_page_last 1538
_journal_paper_doi 10.1039/c5dt03721b
_journal_volume 45
_journal_year 2016
_chemical_formula_moiety 'C40 H56 Cl Lu N4 P2'
_chemical_formula_sum 'C40 H56 Cl Lu N4 P2'
_chemical_formula_weight 865.25
_chemical_name_systematic
;
?
;
_space_group_IT_number 2
_symmetry_cell_setting triclinic
_symmetry_space_group_name_Hall '-P 1'
_symmetry_space_group_name_H-M 'P -1'
_atom_sites_solution_hydrogens geom
_atom_sites_solution_primary direct
_atom_sites_solution_secondary difmap
_audit_creation_method SHELXL-97
_audit_update_record
;
2012-09-12 deposited with the CCDC.
2015-11-24 downloaded from the CCDC.
;
_cell_angle_alpha 104.05(3)
_cell_angle_beta 103.39(3)
_cell_angle_gamma 95.60(3)
_cell_formula_units_Z 2
_cell_length_a 11.255(3)
_cell_length_b 12.900(3)
_cell_length_c 15.145(4)
_cell_measurement_reflns_used 5000
_cell_measurement_temperature 180(2)
_cell_measurement_theta_max 25.0
_cell_measurement_theta_min 3.0
_cell_volume 2047.4(10)
_computing_structure_refinement 'SHELXL-97 (Sheldrick, 1997)'
_computing_structure_solution 'SHELXS-97 (Sheldrick, 1990)'
_diffrn_ambient_temperature 180(2)
_diffrn_measured_fraction_theta_full 0.937
_diffrn_measured_fraction_theta_max 0.937
_diffrn_measurement_device_type 'Stoe Stadi II'
_diffrn_measurement_method \w
_diffrn_radiation_monochromator graphite
_diffrn_radiation_source 'fine-focus sealed tube'
_diffrn_radiation_type MoK\a
_diffrn_radiation_wavelength 0.71073
_diffrn_reflns_av_R_equivalents 0.0549
_diffrn_reflns_av_sigmaI/netI 0.0481
_diffrn_reflns_limit_h_max 13
_diffrn_reflns_limit_h_min -13
_diffrn_reflns_limit_k_max 15
_diffrn_reflns_limit_k_min -15
_diffrn_reflns_limit_l_max 18
_diffrn_reflns_limit_l_min -18
_diffrn_reflns_number 21039
_diffrn_reflns_theta_full 25.50
_diffrn_reflns_theta_max 25.50
_diffrn_reflns_theta_min 2.57
_diffrn_standards_decay_% 0
_diffrn_standards_interval_time 0
_diffrn_standards_number 0
_exptl_absorpt_coefficient_mu 2.586
_exptl_absorpt_correction_T_max 0.5757
_exptl_absorpt_correction_T_min 0.3700
_exptl_absorpt_correction_type refdelf
_exptl_absorpt_process_details DIFABS
_exptl_crystal_colour yellow
_exptl_crystal_density_diffrn 1.404
_exptl_crystal_density_method none
_exptl_crystal_description block
_exptl_crystal_F_000 884
_exptl_crystal_size_max 0.48
_exptl_crystal_size_mid 0.40
_exptl_crystal_size_min 0.24
_refine_diff_density_max 3.273
_refine_diff_density_min -1.099
_refine_diff_density_rms 0.173
_refine_ls_extinction_method none
_refine_ls_goodness_of_fit_ref 1.038
_refine_ls_hydrogen_treatment constr
_refine_ls_matrix_type full
_refine_ls_number_parameters 433
_refine_ls_number_reflns 7154
_refine_ls_number_restraints 0
_refine_ls_restrained_S_all 1.038
_refine_ls_R_factor_all 0.0447
_refine_ls_R_factor_gt 0.0398
_refine_ls_shift/su_max 0.002
_refine_ls_shift/su_mean 0.000
_refine_ls_structure_factor_coef Fsqd
_refine_ls_weighting_details 'calc w=1/[\s^2^(Fo^2^)+(0.0715P)^2^] where P=(Fo^2^+2Fc^2^)/3'
_refine_ls_weighting_scheme calc
_refine_ls_wR_factor_gt 0.0971
_refine_ls_wR_factor_ref 0.0991
_reflns_number_gt 6355
_reflns_number_total 7154
_reflns_threshold_expression I>2\s(I)
_cod_data_source_file c5dt03721b1.cif
_cod_data_source_block ruf14
_cod_depositor_comments 'Adding full bibliography for 7037450--7037455.cif.'
_cod_original_cell_volume 2047.4(9)
_cod_database_code 7037450

loop_
_symmetry_equiv_pos_as_xyz
'x, y, z'
'-x, -y, -z'

loop_
_atom_site_label
_atom_site_type_symbol
_atom_site_fract_x
_atom_site_fract_y
_atom_site_fract_z
_atom_site_U_iso_or_equiv
_atom_site_adp_type
_atom_site_occupancy
_atom_site_symmetry_multiplicity
_atom_site_calc_flag
_atom_site_refinement_flags
C1 C -0.0159(4) 0.1894(3) 0.3912(3) 0.0226(9) Uani 1 1 d .
C2 C 0.0087(5) 0.2985(4) 0.4446(3) 0.0249(10) Uani 1 1 d .
H2 H 0.0851 0.3418 0.4510 0.030 Uiso 1 1 calc R
C3 C -0.0770(5) 0.3434(4) 0.4878(3) 0.0294(11) Uani 1 1 d .
H3 H -0.0596 0.4174 0.5232 0.035 Uiso 1 1 calc R
C4 C -0.1890(5) 0.2802(4) 0.4793(4) 0.0336(12) Uani 1 1 d .
H4 H -0.2475 0.3111 0.5094 0.040 Uiso 1 1 calc R
C5 C -0.2149(5) 0.1734(4) 0.4275(4) 0.0337(11) Uani 1 1 d .
H5 H -0.2909 0.1304 0.4225 0.040 Uiso 1 1 calc R
C6 C -0.1299(5) 0.1283(4) 0.3825(3) 0.0266(10) Uani 1 1 d .
H6 H -0.1495 0.0551 0.3453 0.032 Uiso 1 1 calc R
C7 C 0.0705(4) -0.0052(3) 0.3029(3) 0.0221(9) Uani 1 1 d .
C8 C 0.0344(5) -0.0577(4) 0.3644(3) 0.0272(10) Uani 1 1 d .
H8 H 0.0129 -0.0173 0.4181 0.033 Uiso 1 1 calc R
C9 C 0.0296(5) -0.1693(4) 0.3479(4) 0.0342(12) Uani 1 1 d .
H9 H 0.0043 -0.2046 0.3903 0.041 Uiso 1 1 calc R
C10 C 0.0611(6) -0.2283(4) 0.2708(5) 0.0431(14) Uani 1 1 d .
H10 H 0.0571 -0.3044 0.2597 0.052 Uiso 1 1 calc R
C11 C 0.0986(6) -0.1770(4) 0.2092(4) 0.0416(14) Uani 1 1 d .
H11 H 0.1214 -0.2179 0.1563 0.050 Uiso 1 1 calc R
C12 C 0.1029(5) -0.0658(4) 0.2242(4) 0.0300(11) Uani 1 1 d .
H12 H 0.1278 -0.0309 0.1814 0.036 Uiso 1 1 calc R
C13 C -0.0301(5) 0.1799(4) 0.1610(3) 0.0249(10) Uani 1 1 d .
C14 C 0.0106(5) 0.1858(5) 0.0722(4) 0.0365(12) Uani 1 1 d .
H14A H 0.0533 0.1247 0.0535 0.055 Uiso 1 1 calc R
H14B H 0.0668 0.2539 0.0855 0.055 Uiso 1 1 calc R
H14C H -0.0623 0.1824 0.0209 0.055 Uiso 1 1 calc R
C15 C -0.0958(5) 0.2760(4) 0.1915(4) 0.0339(11) Uani 1 1 d .
H15A H -0.1210 0.2722 0.2485 0.051 Uiso 1 1 calc R
H15B H -0.1691 0.2733 0.1407 0.051 Uiso 1 1 calc R
H15C H -0.0392 0.3440 0.2047 0.051 Uiso 1 1 calc R
C16 C -0.1209(5) 0.0739(4) 0.1366(4) 0.0326(11) Uani 1 1 d .
H16A H -0.1483 0.0682 0.1923 0.049 Uiso 1 1 calc R
H16B H -0.0796 0.0123 0.1163 0.049 Uiso 1 1 calc R
H16C H -0.1927 0.0735 0.0854 0.049 Uiso 1 1 calc R
C17 C 0.3186(5) 0.1818(4) 0.4739(3) 0.0289(11) Uani 1 1 d .
C18 C 0.2563(7) 0.2091(6) 0.5538(4) 0.0541(18) Uani 1 1 d .
H18A H 0.2363 0.2825 0.5615 0.081 Uiso 1 1 calc R
H18B H 0.3124 0.2051 0.6125 0.081 Uiso 1 1 calc R
H18C H 0.1800 0.1572 0.5389 0.081 Uiso 1 1 calc R
C19 C 0.3503(5) 0.0669(4) 0.4655(4) 0.0385(13) Uani 1 1 d .
H19A H 0.3894 0.0467 0.4137 0.058 Uiso 1 1 calc R
H19B H 0.2743 0.0155 0.4528 0.058 Uiso 1 1 calc R
H19C H 0.4074 0.0655 0.5247 0.058 Uiso 1 1 calc R
C20 C 0.4388(6) 0.2615(5) 0.4979(4) 0.0452(15) Uani 1 1 d .
H20A H 0.4198 0.3350 0.5032 0.068 Uiso 1 1 calc R
H20B H 0.4810 0.2418 0.4479 0.068 Uiso 1 1 calc R
H20C H 0.4926 0.2589 0.5580 0.068 Uiso 1 1 calc R
C21 C 0.5708(5) 0.4075(4) 0.1972(3) 0.0273(10) Uani 1 1 d .
C22 C 0.6342(5) 0.4155(4) 0.2901(4) 0.0305(11) Uani 1 1 d .
H22 H 0.5995 0.3733 0.3241 0.037 Uiso 1 1 calc R
C23 C 0.7470(6) 0.4837(4) 0.3341(4) 0.0386(13) Uani 1 1 d .
H23 H 0.7877 0.4888 0.3977 0.046 Uiso 1 1 calc R
C24 C 0.7996(6) 0.5438(4) 0.2848(4) 0.0397(13) Uani 1 1 d .
H24 H 0.8778 0.5888 0.3138 0.048 Uiso 1 1 calc R
C25 C 0.7379(6) 0.5384(4) 0.1923(4) 0.0410(14) Uani 1 1 d .
H25 H 0.7733 0.5808 0.1588 0.049 Uiso 1 1 calc R
C26 C 0.6242(6) 0.4708(4) 0.1488(4) 0.0358(12) Uani 1 1 d .
H26 H 0.5826 0.4676 0.0858 0.043 Uiso 1 1 calc R
C27 C 0.3978(5) 0.2727(3) 0.0218(3) 0.0266(10) Uani 1 1 d .
C28 C 0.4956(5) 0.2593(4) -0.0192(4) 0.0316(11) Uani 1 1 d .
H28 H 0.5782 0.2814 0.0193 0.038 Uiso 1 1 calc R
C29 C 0.4743(6) 0.2139(4) -0.1157(4) 0.0381(13) Uani 1 1 d .
H29 H 0.5420 0.2063 -0.1431 0.046 Uiso 1 1 calc R
C30 C 0.3537(6) 0.1798(4) -0.1719(4) 0.0396(14) Uani 1 1 d .
H30 H 0.3389 0.1484 -0.2379 0.047 Uiso 1 1 calc R
C31 C 0.2556(6) 0.1913(4) -0.1325(4) 0.0372(13) Uani 1 1 d .
H31 H 0.1732 0.1671 -0.1710 0.045 Uiso 1 1 calc R
C32 C 0.2770(5) 0.2384(4) -0.0363(4) 0.0294(11) Uani 1 1 d .
H32 H 0.2089 0.2474 -0.0096 0.035 Uiso 1 1 calc R
C33 C 0.4488(4) 0.1229(3) 0.1764(3) 0.0225(9) Uani 1 1 d .
C34 C 0.3627(5) 0.0453(4) 0.0851(4) 0.0320(11) Uani 1 1 d .
H34A H 0.2774 0.0381 0.0907 0.048 Uiso 1 1 calc R
H34B H 0.3890 -0.0258 0.0748 0.048 Uiso 1 1 calc R
H34C H 0.3668 0.0744 0.0316 0.048 Uiso 1 1 calc R
C35 C 0.4443(5) 0.0727(4) 0.2576(4) 0.0290(10) Uani 1 1 d .
H35A H 0.3601 0.0663 0.2655 0.043 Uiso 1 1 calc R
H35B H 0.5018 0.1189 0.3161 0.043 Uiso 1 1 calc R
H35C H 0.4682 0.0006 0.2434 0.043 Uiso 1 1 calc R
C36 C 0.5824(5) 0.1345(4) 0.1691(4) 0.0347(12) Uani 1 1 d .
H36A H 0.5884 0.1669 0.1177 0.052 Uiso 1 1 calc R
H36B H 0.6077 0.0630 0.1562 0.052 Uiso 1 1 calc R
H36C H 0.6369 0.1812 0.2287 0.052 Uiso 1 1 calc R
C37 C 0.2868(6) 0.4972(4) 0.1628(4) 0.0364(13) Uani 1 1 d .
C38 C 0.3760(7) 0.5897(4) 0.2404(4) 0.0480(16) Uani 1 1 d .
H38A H 0.4613 0.5836 0.2377 0.072 Uiso 1 1 calc R
H38B H 0.3667 0.5853 0.3022 0.072 Uiso 1 1 calc R
H38C H 0.3569 0.6593 0.2307 0.072 Uiso 1 1 calc R
C39 C 0.2958(7) 0.5082(4) 0.0662(4) 0.0482(16) Uani 1 1 d .
H39A H 0.3797 0.5016 0.0601 0.072 Uiso 1 1 calc R
H39B H 0.2771 0.5791 0.0600 0.072 Uiso 1 1 calc R
H39C H 0.2362 0.4510 0.0165 0.072 Uiso 1 1 calc R
C40 C 0.1539(7) 0.5057(4) 0.1686(5) 0.0481(16) Uani 1 1 d .
H40A H 0.1464 0.5015 0.2309 0.072 Uiso 1 1 calc R
H40B H 0.0967 0.4461 0.1197 0.072 Uiso 1 1 calc R
H40C H 0.1336 0.5750 0.1589 0.072 Uiso 1 1 calc R
Cl Cl 0.27573(17) 0.46770(9) 0.40745(10) 0.0444(4) Uani 1 1 d .
Lu Lu 0.269607(18) 0.295037(13) 0.282870(12) 0.01980(8) Uani 1 1 d .
N1 N 0.0857(4) 0.1856(3) 0.2348(3) 0.0198(8) Uani 1 1 d .
N2 N 0.2402(4) 0.1929(3) 0.3839(3) 0.0213(8) Uani 1 1 d .
N3 N 0.4035(4) 0.2283(3) 0.2006(3) 0.0212(8) Uani 1 1 d .
N4 N 0.3092(4) 0.3888(3) 0.1764(3) 0.0260(9) Uani 1 1 d .
P1 P 0.09825(11) 0.14232(8) 0.32851(8) 0.0185(2) Uani 1 1 d .
P2 P 0.41763(12) 0.32422(8) 0.14953(8) 0.0222(2) Uani 1 1 d .

loop_
_atom_site_aniso_label
_atom_site_aniso_U_11
_atom_site_aniso_U_22
_atom_site_aniso_U_33
_atom_site_aniso_U_23
_atom_site_aniso_U_13
_atom_site_aniso_U_12
C1 0.026(2) 0.024(2) 0.023(2) 0.0109(17) 0.009(2) 0.0089(17)
C2 0.031(3) 0.026(2) 0.021(2) 0.0093(18) 0.008(2) 0.0090(18)
C3 0.037(3) 0.029(2) 0.026(2) 0.0101(19) 0.010(2) 0.015(2)
C4 0.034(3) 0.045(3) 0.029(3) 0.014(2) 0.014(2) 0.020(2)
C5 0.027(3) 0.045(3) 0.032(3) 0.016(2) 0.008(2) 0.008(2)
C6 0.025(2) 0.031(2) 0.023(2) 0.0076(18) 0.006(2) 0.0039(19)
C7 0.023(2) 0.021(2) 0.021(2) 0.0062(17) 0.003(2) 0.0029(17)
C8 0.033(3) 0.027(2) 0.025(2) 0.0109(18) 0.008(2) 0.0078(19)
C9 0.042(3) 0.026(2) 0.041(3) 0.018(2) 0.013(3) 0.009(2)
C10 0.059(4) 0.023(2) 0.058(4) 0.017(2) 0.027(3) 0.015(2)
C11 0.059(4) 0.025(2) 0.048(3) 0.005(2) 0.031(3) 0.014(2)
C12 0.034(3) 0.026(2) 0.033(3) 0.0074(19) 0.014(2) 0.007(2)
C13 0.023(2) 0.032(2) 0.017(2) 0.0081(17) 0.000(2) 0.0057(18)
C14 0.036(3) 0.053(3) 0.024(3) 0.018(2) 0.005(2) 0.011(2)
C15 0.026(3) 0.041(3) 0.035(3) 0.015(2) 0.002(2) 0.011(2)
C16 0.026(3) 0.043(3) 0.026(2) 0.008(2) 0.003(2) 0.002(2)
C17 0.027(3) 0.039(2) 0.020(2) 0.0099(19) 0.000(2) 0.009(2)
C18 0.065(5) 0.081(4) 0.025(3) 0.021(3) 0.010(3) 0.039(4)
C19 0.034(3) 0.048(3) 0.041(3) 0.025(2) 0.006(3) 0.015(2)
C20 0.037(3) 0.044(3) 0.039(3) 0.004(2) -0.011(3) -0.001(2)
C21 0.030(3) 0.025(2) 0.024(2) 0.0036(18) 0.007(2) -0.0027(18)
C22 0.039(3) 0.024(2) 0.026(2) 0.0071(18) 0.005(2) -0.002(2)
C23 0.042(3) 0.035(3) 0.029(3) 0.007(2) -0.002(3) -0.003(2)
C24 0.036(3) 0.032(3) 0.041(3) 0.003(2) 0.005(3) -0.010(2)
C25 0.052(4) 0.035(3) 0.031(3) 0.006(2) 0.013(3) -0.014(2)
C26 0.044(3) 0.040(3) 0.022(2) 0.012(2) 0.008(2) -0.008(2)
C27 0.034(3) 0.024(2) 0.022(2) 0.0070(18) 0.008(2) 0.0037(19)
C28 0.033(3) 0.033(2) 0.029(3) 0.008(2) 0.011(2) 0.001(2)
C29 0.051(4) 0.038(3) 0.033(3) 0.011(2) 0.023(3) 0.008(2)
C30 0.064(4) 0.032(3) 0.020(2) 0.006(2) 0.008(3) 0.006(2)
C31 0.047(3) 0.035(3) 0.023(3) 0.009(2) -0.002(3) 0.002(2)
C32 0.036(3) 0.026(2) 0.026(2) 0.0102(19) 0.006(2) 0.0040(19)
C33 0.022(2) 0.022(2) 0.022(2) 0.0036(17) 0.005(2) 0.0058(17)
C34 0.036(3) 0.026(2) 0.026(3) -0.0004(19) 0.000(2) 0.005(2)
C35 0.032(3) 0.028(2) 0.030(3) 0.0089(19) 0.011(2) 0.0086(19)
C36 0.031(3) 0.039(3) 0.039(3) 0.011(2) 0.014(3) 0.010(2)
C37 0.060(4) 0.024(2) 0.028(3) 0.009(2) 0.015(3) 0.009(2)
C38 0.081(5) 0.020(2) 0.045(3) 0.007(2) 0.023(3) 0.002(3)
C39 0.080(5) 0.036(3) 0.044(3) 0.025(3) 0.027(3) 0.020(3)
C40 0.068(4) 0.034(3) 0.055(4) 0.021(3) 0.025(3) 0.028(3)
Cl 0.0748(11) 0.0250(6) 0.0363(7) 0.0022(5) 0.0290(7) 0.0030(6)
Lu 0.02343(12) 0.01831(11) 0.01816(11) 0.00436(7) 0.00720(8) 0.00319(7)
N1 0.0199(19) 0.0233(17) 0.0167(17) 0.0062(14) 0.0051(16) 0.0034(14)
N2 0.022(2) 0.0247(17) 0.0181(18) 0.0075(14) 0.0036(16) 0.0055(14)
N3 0.025(2) 0.0197(17) 0.0183(18) 0.0050(14) 0.0053(16) 0.0004(14)
N4 0.039(2) 0.0184(17) 0.024(2) 0.0060(15) 0.0142(19) 0.0064(16)
P1 0.0209(6) 0.0175(5) 0.0177(5) 0.0053(4) 0.0057(5) 0.0036(4)
P2 0.0275(6) 0.0214(5) 0.0168(5) 0.0041(4) 0.0065(5) 0.0009(4)

loop_
_atom_type_symbol
_atom_type_description
_atom_type_scat_dispersion_real
_atom_type_scat_dispersion_imag
_atom_type_scat_source
C C 0.0033 0.0016 'International Tables Vol C Tables 4.2.6.8 and 6.1.1.4'
H H 0.0000 0.0000 'International Tables Vol C Tables 4.2.6.8 and 6.1.1.4'
Cl Cl 0.1484 0.1585 'International Tables Vol C Tables 4.2.6.8 and 6.1.1.4'
Lu Lu -0.4720 5.8584 'International Tables Vol C Tables 4.2.6.8 and 6.1.1.4'
N N 0.0061 0.0033 'International Tables Vol C Tables 4.2.6.8 and 6.1.1.4'
P P 0.1023 0.0942 'International Tables Vol C Tables 4.2.6.8 and 6.1.1.4'

loop_
_geom_angle_atom_site_label_1
_geom_angle_atom_site_label_2
_geom_angle_atom_site_label_3
_geom_angle
C6 C1 C2 118.0(4)
C6 C1 P1 124.8(3)
C2 C1 P1 116.8(4)
C3 C2 C1 120.8(5)
C3 C2 H2 119.6
C1 C2 H2 119.6
C2 C3 C4 120.0(5)
C2 C3 H3 120.0
C4 C3 H3 120.0
C5 C4 C3 120.2(5)
C5 C4 H4 119.9
C3 C4 H4 119.9
C4 C5 C6 120.0(5)
C4 C5 H5 120.0
C6 C5 H5 120.0
C5 C6 C1 120.9(5)
C5 C6 H6 119.5
C1 C6 H6 119.5
C8 C7 C12 119.1(4)
C8 C7 P1 122.4(3)
C12 C7 P1 117.9(4)
C7 C8 C9 120.4(5)
C7 C8 H8 119.8
C9 C8 H8 119.8
C10 C9 C8 120.3(5)
C10 C9 H9 119.9
C8 C9 H9 119.9
C9 C10 C11 120.0(4)
C9 C10 H10 120.0
C11 C10 H10 120.0
C10 C11 C12 120.3(5)
C10 C11 H11 119.8
C12 C11 H11 119.8
C11 C12 C7 119.8(5)
C11 C12 H12 120.1
C7 C12 H12 120.1
N1 C13 C14 105.8(4)
N1 C13 C16 113.5(4)
C14 C13 C16 107.9(4)
N1 C13 C15 110.5(4)
C14 C13 C15 109.8(4)
C16 C13 C15 109.2(4)
C13 C14 H14A 109.5
C13 C14 H14B 109.5
H14A C14 H14B 109.5
C13 C14 H14C 109.5
H14A C14 H14C 109.5
H14B C14 H14C 109.5
C13 C15 H15A 109.5
C13 C15 H15B 109.5
H15A C15 H15B 109.5
C13 C15 H15C 109.5
H15A C15 H15C 109.5
H15B C15 H15C 109.5
C13 C16 H16A 109.5
C13 C16 H16B 109.5
H16A C16 H16B 109.5
C13 C16 H16C 109.5
H16A C16 H16C 109.5
H16B C16 H16C 109.5
N2 C17 C18 111.8(4)
N2 C17 C20 106.5(4)
C18 C17 C20 109.5(5)
N2 C17 C19 112.7(4)
C18 C17 C19 107.7(5)
C20 C17 C19 108.7(4)
C17 C18 H18A 109.5
C17 C18 H18B 109.5
H18A C18 H18B 109.5
C17 C18 H18C 109.5
H18A C18 H18C 109.5
H18B C18 H18C 109.5
C17 C19 H19A 109.5
C17 C19 H19B 109.5
H19A C19 H19B 109.5
C17 C19 H19C 109.5
H19A C19 H19C 109.5
H19B C19 H19C 109.5
C17 C20 H20A 109.5
C17 C20 H20B 109.5
H20A C20 H20B 109.5
C17 C20 H20C 109.5
H20A C20 H20C 109.5
H20B C20 H20C 109.5
C22 C21 C26 117.9(5)
C22 C21 P2 118.0(4)
C26 C21 P2 123.8(4)
C23 C22 C21 121.6(5)
C23 C22 H22 119.2
C21 C22 H22 119.2
C24 C23 C22 119.7(5)
C24 C23 H23 120.1
C22 C23 H23 120.1
C23 C24 C25 119.9(5)
C23 C24 H24 120.0
C25 C24 H24 120.0
C24 C25 C26 120.2(5)
C24 C25 H25 119.9
C26 C25 H25 119.9
C25 C26 C21 120.6(5)
C25 C26 H26 119.7
C21 C26 H26 119.7
C28 C27 C32 118.4(5)
C28 C27 P2 123.7(4)
C32 C27 P2 117.7(4)
C27 C28 C29 121.0(5)
C27 C28 H28 119.5
C29 C28 H28 119.5
C30 C29 C28 119.7(6)
C30 C29 H29 120.2
C28 C29 H29 120.2
C31 C30 C29 120.2(5)
C31 C30 H30 119.9
C29 C30 H30 119.9
C30 C31 C32 120.0(5)
C30 C31 H31 120.0
C32 C31 H31 120.0
C31 C32 C27 120.7(5)
C31 C32 H32 119.6
C27 C32 H32 119.6
N3 C33 C36 113.6(4)
N3 C33 C35 106.0(4)
C36 C33 C35 107.5(4)
N3 C33 C34 111.2(4)
C36 C33 C34 110.2(4)
C35 C33 C34 108.0(4)
C33 C34 H34A 109.5
C33 C34 H34B 109.5
H34A C34 H34B 109.5
C33 C34 H34C 109.5
H34A C34 H34C 109.5
H34B C34 H34C 109.5
C33 C35 H35A 109.5
C33 C35 H35B 109.5
H35A C35 H35B 109.5
C33 C35 H35C 109.5
H35A C35 H35C 109.5
H35B C35 H35C 109.5
C33 C36 H36A 109.5
C33 C36 H36B 109.5
H36A C36 H36B 109.5
C33 C36 H36C 109.5
H36A C36 H36C 109.5
H36B C36 H36C 109.5
N4 C37 C39 112.8(4)
N4 C37 C40 105.9(4)
C39 C37 C40 107.8(5)
N4 C37 C38 111.6(5)
C39 C37 C38 109.4(5)
C40 C37 C38 109.2(5)
C37 C38 H38A 109.5
C37 C38 H38B 109.5
H38A C38 H38B 109.5
C37 C38 H38C 109.5
H38A C38 H38C 109.5
H38B C38 H38C 109.5
C37 C39 H39A 109.5
C37 C39 H39B 109.5
H39A C39 H39B 109.5
C37 C39 H39C 109.5
H39A C39 H39C 109.5
H39B C39 H39C 109.5
C37 C40 H40A 109.5
C37 C40 H40B 109.5
H40A C40 H40B 109.5
C37 C40 H40C 109.5
H40A C40 H40C 109.5
H40B C40 H40C 109.5
N1 Lu N3 111.69(13)
N1 Lu N2 66.19(13)
N3 Lu N2 110.25(13)
N1 Lu N4 114.69(14)
N3 Lu N4 65.26(13)
N2 Lu N4 175.49(12)
N1 Lu Cl 113.28(10)
N3 Lu Cl 134.89(10)
N2 Lu Cl 90.92(10)
N4 Lu Cl 92.66(10)
N1 Lu P1 33.40(9)
N3 Lu P1 118.59(9)
N2 Lu P1 33.08(10)
N4 Lu P1 148.08(11)
Cl Lu P1 101.06(5)
N1 Lu P2 121.88(10)
N3 Lu P2 32.85(9)
N2 Lu P2 142.72(10)
N4 Lu P2 32.84(10)
Cl Lu P2 113.55(5)
P1 Lu P2 145.28(4)
C13 N1 P1 127.0(3)
C13 N1 Lu 132.7(3)
P1 N1 Lu 97.25(18)
C17 N2 P1 130.7(3)
C17 N2 Lu 133.6(3)
P1 N2 Lu 95.49(17)
C33 N3 P2 125.3(3)
C33 N3 Lu 135.7(3)
P2 N3 Lu 97.72(17)
C37 N4 P2 126.7(4)
C37 N4 Lu 133.7(3)
P2 N4 Lu 95.67(17)
N2 P1 N1 100.2(2)
N2 P1 C7 111.9(2)
N1 P1 C7 113.7(2)
N2 P1 C1 115.0(2)
N1 P1 C1 110.8(2)
C7 P1 C1 105.5(2)
N2 P1 Lu 51.42(14)
N1 P1 Lu 49.35(14)
C7 P1 Lu 133.27(16)
C1 P1 Lu 121.21(14)
N4 P2 N3 100.1(2)
N4 P2 C21 112.7(2)
N3 P2 C21 111.5(2)
N4 P2 C27 113.7(2)
N3 P2 C27 112.9(2)
C21 P2 C27 106.1(2)
N4 P2 Lu 51.48(14)
N3 P2 Lu 49.43(14)
C21 P2 Lu 118.31(17)
C27 P2 Lu 135.55(17)

loop_
_geom_bond_atom_site_label_1
_geom_bond_atom_site_label_2
_geom_bond_distance
C1 C6 1.399(7)
C1 C2 1.406(6)
C1 P1 1.833(5)
C2 C3 1.382(7)
C2 H2 0.9500
C3 C4 1.394(8)
C3 H3 0.9500
C4 C5 1.375(7)
C4 H4 0.9500
C5 C6 1.392(7)
C5 H5 0.9500
C6 H6 0.9500
C7 C8 1.384(7)
C7 C12 1.403(7)
C7 P1 1.828(4)
C8 C9 1.393(6)
C8 H8 0.9500
C9 C10 1.372(8)
C9 H9 0.9500
C10 C11 1.384(8)
C10 H10 0.9500
C11 C12 1.391(7)
C11 H11 0.9500
C12 H12 0.9500
C13 N1 1.490(6)
C13 C14 1.533(7)
C13 C16 1.535(7)
C13 C15 1.535(7)
C14 H14A 0.9800
C14 H14B 0.9800
C14 H14C 0.9800
C15 H15A 0.9800
C15 H15B 0.9800
C15 H15C 0.9800
C16 H16A 0.9800
C16 H16B 0.9800
C16 H16C 0.9800
C17 N2 1.490(6)
C17 C18 1.521(8)
C17 C20 1.529(8)
C17 C19 1.541(7)
C18 H18A 0.9800
C18 H18B 0.9800
C18 H18C 0.9800
C19 H19A 0.9800
C19 H19B 0.9800
C19 H19C 0.9800
C20 H20A 0.9800
C20 H20B 0.9800
C20 H20C 0.9800
C21 C22 1.397(7)
C21 C26 1.402(7)
C21 P2 1.826(5)
C22 C23 1.391(8)
C22 H22 0.9500
C23 C24 1.381(8)
C23 H23 0.9500
C24 C25 1.393(8)
C24 H24 0.9500
C25 C26 1.394(8)
C25 H25 0.9500
C26 H26 0.9500
C27 C28 1.388(8)
C27 C32 1.399(7)
C27 P2 1.839(5)
C28 C29 1.390(8)
C28 H28 0.9500
C29 C30 1.388(9)
C29 H29 0.9500
C30 C31 1.376(9)
C30 H30 0.9500
C31 C32 1.388(7)
C31 H31 0.9500
C32 H32 0.9500
C33 N3 1.490(5)
C33 C36 1.529(7)
C33 C35 1.532(7)
C33 C34 1.540(6)
C34 H34A 0.9800
C34 H34B 0.9800
C34 H34C 0.9800
C35 H35A 0.9800
C35 H35B 0.9800
C35 H35C 0.9800
C36 H36A 0.9800
C36 H36B 0.9800
C36 H36C 0.9800
C37 N4 1.497(6)
C37 C39 1.530(8)
C37 C40 1.531(9)
C37 C38 1.533(8)
C38 H38A 0.9800
C38 H38B 0.9800
C38 H38C 0.9800
C39 H39A 0.9800
C39 H39B 0.9800
C39 H39C 0.9800
C40 H40A 0.9800
C40 H40B 0.9800
C40 H40C 0.9800
Cl Lu 2.5289(15)
Lu N1 2.245(4)
Lu N3 2.274(4)
Lu N2 2.305(4)
Lu N4 2.333(4)
Lu P1 2.9353(14)
Lu P2 2.9665(15)
N1 P1 1.629(4)
N2 P1 1.610(4)
N3 P2 1.624(4)
N4 P2 1.617(4)

loop_
_geom_torsion_atom_site_label_1
_geom_torsion_atom_site_label_2
_geom_torsion_atom_site_label_3
_geom_torsion_atom_site_label_4
_geom_torsion
C6 C1 C2 C3 0.6(6)
P1 C1 C2 C3 174.6(3)
C1 C2 C3 C4 0.5(7)
C2 C3 C4 C5 -0.5(7)
C3 C4 C5 C6 -0.7(7)
C4 C5 C6 C1 1.9(7)
C2 C1 C6 C5 -1.8(7)
P1 C1 C6 C5 -175.2(4)
C12 C7 C8 C9 -0.5(7)
P1 C7 C8 C9 -171.8(4)
C7 C8 C9 C10 0.3(8)
C8 C9 C10 C11 0.4(9)
C9 C10 C11 C12 -0.9(10)
C10 C11 C12 C7 0.7(9)
C8 C7 C12 C11 0.0(8)
P1 C7 C12 C11 171.6(4)
C26 C21 C22 C23 -0.1(8)
P2 C21 C22 C23 -175.0(4)
C21 C22 C23 C24 -1.2(8)
C22 C23 C24 C25 1.9(9)
C23 C24 C25 C26 -1.2(9)
C24 C25 C26 C21 -0.1(9)
C22 C21 C26 C25 0.8(8)
P2 C21 C26 C25 175.4(5)
C32 C27 C28 C29 0.7(7)
P2 C27 C28 C29 176.1(4)
C27 C28 C29 C30 -1.1(7)
C28 C29 C30 C31 0.4(8)
C29 C30 C31 C32 0.8(7)
C30 C31 C32 C27 -1.2(7)
C28 C27 C32 C31 0.5(7)
P2 C27 C32 C31 -175.3(4)
C14 C13 N1 P1 -157.0(3)
C16 C13 N1 P1 -38.9(5)
C15 C13 N1 P1 84.1(5)
C14 C13 N1 Lu 47.3(5)
C16 C13 N1 Lu 165.4(3)
C15 C13 N1 Lu -71.5(5)
N3 Lu N1 C13 -89.9(4)
N2 Lu N1 C13 166.7(4)
N4 Lu N1 C13 -18.2(4)
Cl Lu N1 C13 86.5(4)
P1 Lu N1 C13 160.6(5)
P2 Lu N1 C13 -54.8(4)
N3 Lu N1 P1 109.41(17)
N2 Lu N1 P1 6.02(14)
N4 Lu N1 P1 -178.82(14)
Cl Lu N1 P1 -74.15(16)
P2 Lu N1 P1 144.60(11)
C18 C17 N2 P1 -52.4(6)
C20 C17 N2 P1 -171.9(4)
C19 C17 N2 P1 69.1(6)
C18 C17 N2 Lu 121.8(5)
C20 C17 N2 Lu 2.3(6)
C19 C17 N2 Lu -116.7(4)
N1 Lu N2 C17 178.4(4)
N3 Lu N2 C17 72.8(4)
Cl Lu N2 C17 -66.5(4)
P1 Lu N2 C17 -175.6(5)
P2 Lu N2 C17 66.4(4)
N1 Lu N2 P1 -6.07(14)
N3 Lu N2 P1 -111.61(17)
Cl Lu N2 P1 109.07(15)
P2 Lu N2 P1 -118.00(15)
C36 C33 N3 P2 48.3(5)
C35 C33 N3 P2 166.1(3)
C34 C33 N3 P2 -76.7(5)
C36 C33 N3 Lu -147.6(4)
C35 C33 N3 Lu -29.8(5)
C34 C33 N3 Lu 87.4(5)
N1 Lu N3 C33 -51.4(4)
N2 Lu N3 C33 20.2(4)
N4 Lu N3 C33 -159.5(4)
Cl Lu N3 C33 133.3(3)
P1 Lu N3 C33 -15.1(4)
P2 Lu N3 C33 -166.9(5)
N1 Lu N3 P2 115.58(17)
N2 Lu N3 P2 -172.86(15)
N4 Lu N3 P2 7.42(16)
Cl Lu N3 P2 -59.8(2)
P1 Lu N3 P2 151.83(11)
C39 C37 N4 P2 44.6(7)
C40 C37 N4 P2 162.3(4)
C38 C37 N4 P2 -79.0(6)
C39 C37 N4 Lu -163.5(4)
C40 C37 N4 Lu -45.9(6)
C38 C37 N4 Lu 72.9(7)
N1 Lu N4 C37 91.3(5)
N3 Lu N4 C37 -165.1(5)
Cl Lu N4 C37 -25.9(5)
P1 Lu N4 C37 90.0(5)
P2 Lu N4 C37 -157.7(6)
N1 Lu N4 P2 -111.08(19)
N3 Lu N4 P2 -7.43(16)
Cl Lu N4 P2 131.74(16)
P1 Lu N4 P2 -112.3(2)
C17 N2 P1 N1 -176.4(4)
Lu N2 P1 N1 7.79(18)
C17 N2 P1 C7 -55.6(4)
Lu N2 P1 C7 128.63(19)
C17 N2 P1 C1 64.7(4)
Lu N2 P1 C1 -111.04(18)
C17 N2 P1 Lu 175.8(5)
C13 N1 P1 N2 -170.3(3)
Lu N1 P1 N2 -8.03(19)
C13 N1 P1 C7 70.2(4)
Lu N1 P1 C7 -127.57(19)
C13 N1 P1 C1 -48.4(4)
Lu N1 P1 C1 113.9(2)
C13 N1 P1 Lu -162.2(4)
C8 C7 P1 N2 90.2(4)
C12 C7 P1 N2 -81.1(4)
C8 C7 P1 N1 -157.1(4)
C12 C7 P1 N1 31.5(5)
C8 C7 P1 C1 -35.5(4)
C12 C7 P1 C1 153.1(4)
C8 C7 P1 Lu 147.2(3)
C12 C7 P1 Lu -24.1(5)
C6 C1 P1 N2 -149.7(4)
C2 C1 P1 N2 36.8(4)
C6 C1 P1 N1 97.5(4)
C2 C1 P1 N1 -76.0(4)
C6 C1 P1 C7 -25.9(4)
C2 C1 P1 C7 160.6(3)
C6 C1 P1 Lu 151.7(3)
C2 C1 P1 Lu -21.7(4)
N1 Lu P1 N2 169.9(2)
N3 Lu P1 N2 83.4(2)
N4 Lu P1 N2 171.9(2)
Cl Lu P1 N2 -74.34(17)
P2 Lu P1 N2 110.14(18)
N3 Lu P1 N1 -86.5(2)
N2 Lu P1 N1 -169.9(2)
N4 Lu P1 N1 2.0(2)
Cl Lu P1 N1 115.79(17)
P2 Lu P1 N1 -59.73(18)
N1 Lu P1 C7 85.4(3)
N3 Lu P1 C7 -1.1(2)
N2 Lu P1 C7 -84.5(3)
N4 Lu P1 C7 87.4(3)
Cl Lu P1 C7 -158.8(2)
P2 Lu P1 C7 25.6(2)
N1 Lu P1 C1 -91.5(2)
N3 Lu P1 C1 -178.0(2)
N2 Lu P1 C1 98.6(2)
N4 Lu P1 C1 -89.5(2)
Cl Lu P1 C1 24.27(18)
P2 Lu P1 C1 -151.26(17)
C37 N4 P2 N3 169.6(4)
Lu N4 P2 N3 9.6(2)
C37 N4 P2 C21 51.0(5)
Lu N4 P2 C21 -108.9(2)
C37 N4 P2 C27 -69.7(5)
Lu N4 P2 C27 130.29(19)
C37 N4 P2 Lu 160.0(5)
C33 N3 P2 N4 158.9(4)
Lu N3 P2 N4 -9.9(2)
C33 N3 P2 C21 -81.7(4)
Lu N3 P2 C21 109.5(2)
C33 N3 P2 C27 37.7(4)
Lu N3 P2 C27 -131.2(2)
C33 N3 P2 Lu 168.8(4)
C22 C21 P2 N4 84.2(4)
C26 C21 P2 N4 -90.4(5)
C22 C21 P2 N3 -27.4(5)
C26 C21 P2 N3 158.0(4)
C22 C21 P2 C27 -150.7(4)
C26 C21 P2 C27 34.7(5)
C22 C21 P2 Lu 27.0(4)
C26 C21 P2 Lu -147.6(4)
C28 C27 P2 N4 150.3(4)
C32 C27 P2 N4 -34.2(4)
C28 C27 P2 N3 -96.5(4)
C32 C27 P2 N3 79.0(4)
C28 C27 P2 C21 25.9(4)
C32 C27 P2 C21 -158.6(3)
C28 C27 P2 Lu -151.2(3)
C32 C27 P2 Lu 24.3(4)
N1 Lu P2 N4 86.8(2)
N3 Lu P2 N4 167.5(3)
N2 Lu P2 N4 178.6(2)
Cl Lu P2 N4 -54.4(2)
P1 Lu P2 N4 120.81(19)
N1 Lu P2 N3 -80.7(2)
N2 Lu P2 N3 11.1(2)
N4 Lu P2 N3 -167.5(3)
Cl Lu P2 N3 138.09(18)
P1 Lu P2 N3 -46.70(19)
N1 Lu P2 C21 -175.73(19)
N3 Lu P2 C21 -95.0(3)
N2 Lu P2 C21 -83.9(2)
N4 Lu P2 C21 97.5(3)
Cl Lu P2 C21 43.10(18)
P1 Lu P2 C21 -141.68(17)
N1 Lu P2 C27 1.1(2)
N3 Lu P2 C27 81.9(3)
N2 Lu P2 C27 93.0(3)
N4 Lu P2 C27 -85.6(3)
Cl Lu P2 C27 -140.0(2)
P1 Lu P2 C27 35.2(2)
